data_7002038
loop_
_publ_author_name
'Dei\&sler, Christine'
'Rominger, Frank'
'Kunz, Doris'

_publ_section_title
;
 Controlling the coordination modes of a new and highly flexible ligand
 bearing two N-heterocyclic carbene moieties at a bipyridine backbone
;
_journal_issue 35
_journal_name_full 'Dalton Transactions'
_journal_page_first 7152
_journal_paper_doi 10.1039/b907041a
_journal_year 2009
_chemical_formula_sum 'C30 H24 Ag2 Cl2 N6'
_chemical_formula_weight 755.19
_chemical_name_common '14 in manuscript'
_chemical_name_systematic
;
?
;
_space_group_IT_number 15
_symmetry_cell_setting monoclinic
_symmetry_space_group_name_Hall '-C 2yc'
_symmetry_space_group_name_H-M 'C 1 2/c 1'
_atom_sites_solution_hydrogens geom
_atom_sites_solution_primary direct
_atom_sites_solution_secondary difmap
_audit_creation_method SHELXL-97
_cell_angle_alpha 90.00
_cell_angle_beta 113.895(4)
_cell_angle_gamma 90.00
_cell_formula_units_Z 4
_cell_length_a 27.896(7)
_cell_length_b 9.701(2)
_cell_length_c 11.654(3)
_cell_measurement_reflns_used 2082
_cell_measurement_temperature 200(2)
_cell_measurement_theta_max 28.24
_cell_measurement_theta_min 2.25
_cell_volume 2883.5(12)
_computing_cell_refinement 'Bruker SMART'
_computing_data_collection 'Bruker SMART'
_computing_data_reduction 'Bruker SAINT'
_computing_molecular_graphics 'Bruker SHELXTL'
_computing_publication_material 'Bruker SHELXTL'
_computing_structure_refinement 'SHELXL-97 (Sheldrick, 1997)'
_computing_structure_solution 'SHELXS-97 (Sheldrick, 1990)'
_diffrn_ambient_temperature 200(2)
_diffrn_measured_fraction_theta_full 0.990
_diffrn_measured_fraction_theta_max 0.990
_diffrn_measurement_device_type 'Bruker APEX'
_diffrn_measurement_method 'phi and omega scans'
_diffrn_radiation_monochromator graphite
_diffrn_radiation_source 'fine-focus sealed tube'
_diffrn_radiation_type MoK\a
_diffrn_radiation_wavelength 0.71073
_diffrn_reflns_av_R_equivalents 0.0762
_diffrn_reflns_av_sigmaI/netI 0.1037
_diffrn_reflns_limit_h_max 37
_diffrn_reflns_limit_h_min -37
_diffrn_reflns_limit_k_max 10
_diffrn_reflns_limit_k_min -12
_diffrn_reflns_limit_l_max 15
_diffrn_reflns_limit_l_min -10
_diffrn_reflns_number 9643
_diffrn_reflns_theta_full 28.32
_diffrn_reflns_theta_max 28.32
_diffrn_reflns_theta_min 1.60
_exptl_absorpt_coefficient_mu 1.575
_exptl_absorpt_correction_T_max 0.9692
_exptl_absorpt_correction_T_min 0.6409
_exptl_absorpt_correction_type multi-scan
_exptl_absorpt_process_details
;
Sheldrick, G. M. (2008). <i>SADABS</i>. University of G\"ottingen, Germany.
;
_exptl_crystal_colour colorless
_exptl_crystal_density_diffrn 1.740
_exptl_crystal_density_method 'not measured'
_exptl_crystal_description polyhedron
_exptl_crystal_F_000 1496
_exptl_crystal_size_max 0.31
_exptl_crystal_size_mid 0.03
_exptl_crystal_size_min 0.02
_refine_diff_density_max 1.621
_refine_diff_density_min -1.121
_refine_diff_density_rms 0.221
_refine_ls_extinction_method none
_refine_ls_goodness_of_fit_ref 1.368
_refine_ls_hydrogen_treatment constr
_refine_ls_matrix_type full
_refine_ls_number_parameters 182
_refine_ls_number_reflns 3553
_refine_ls_number_restraints 0
_refine_ls_restrained_S_all 1.368
_refine_ls_R_factor_all 0.1816
_refine_ls_R_factor_gt 0.1390
_refine_ls_shift/su_max 0.001
_refine_ls_shift/su_mean 0.000
_refine_ls_structure_factor_coef Fsqd
_refine_ls_weighting_details 'calc w=1/[\s^2^(Fo^2^)+(0.0769P)^2^+90.9845P] where P=(Fo^2^+2Fc^2^)/3'
_refine_ls_weighting_scheme calc
_refine_ls_wR_factor_gt 0.2682
_refine_ls_wR_factor_ref 0.2900
_reflns_number_gt 2521
_reflns_number_total 3553
_reflns_threshold_expression >2sigma(I)
_cod_data_source_file b907041a.txt
_cod_data_source_block cd11
_cod_depositor_comments
;
The following automatic conversions were performed:
'_symmetry_cell_setting' value 'Monoclinic' changed to 'monoclinic'
according to '/home/saulius/struct/CIF-dictionaries/cif_core.dic'
dictionary named 'cif_core.dic' version 2.4.1 from 2010-06-29.

Automatic conversion script
Id: cif_fix_enum 1527 2010-12-29 10:47:43Z saulius 
;
_cod_original_cell_volume 2883.4(12)
_cod_original_sg_symbol_H-M C2/c
_cod_database_code 7002038

loop_
_symmetry_equiv_pos_as_xyz
'x, y, z'
'-x, y, -z+1/2'
'x+1/2, y+1/2, z'
'-x+1/2, y+1/2, -z+1/2'
'-x, -y, -z'
'x, -y, z-1/2'
'-x+1/2, -y+1/2, -z'
'x+1/2, -y+1/2, z-1/2'

loop_
_atom_site_label
_atom_site_type_symbol
_atom_site_fract_x
_atom_site_fract_y
_atom_site_fract_z
_atom_site_U_iso_or_equiv
_atom_site_adp_type
_atom_site_occupancy
_atom_site_symmetry_multiplicity
_atom_site_calc_flag
_atom_site_refinement_flags
_atom_site_disorder_assembly
_atom_site_disorder_group
Ag1 Ag 0.40429(4) 0.37007(12) 0.14170(11) 0.0333(4) Uani 1 1 d . . .
Cl1 Cl 0.40637(18) 0.1419(4) 0.1994(4) 0.0474(11) Uani 1 1 d . . .
C1 C 0.4956(6) 0.6851(16) 0.5421(14) 0.031(3) Uani 1 1 d . . .
H1 H 0.5140 0.6812 0.6307 0.037 Uiso 1 1 calc R . .
C2 C 0.4750(6) 0.8074(17) 0.4833(15) 0.035(4) Uani 1 1 d . . .
H2 H 0.4787 0.8886 0.5317 0.042 Uiso 1 1 calc R . .
C3 C 0.4493(6) 0.8126(18) 0.3560(15) 0.034(4) Uani 1 1 d . . .
H3 H 0.4355 0.8965 0.3134 0.041 Uiso 1 1 calc R . .
C4 C 0.4444(5) 0.6888(16) 0.2914(13) 0.025(3) Uani 1 1 d . . .
N5 N 0.4637(4) 0.5692(12) 0.3453(10) 0.021(2) Uani 1 1 d . . .
C15 C 0.4890(4) 0.5685(15) 0.4700(13) 0.025(3) Uani 1 1 d . . .
C21 C 0.3963(5) 0.5756(15) 0.0863(13) 0.026(3) Uani 1 1 d . . .
N22 N 0.4169(4) 0.6886(13) 0.1580(11) 0.028(3) Uani 1 1 d . . .
C23 C 0.4039(6) 0.8039(18) 0.0835(15) 0.037(4) Uani 1 1 d . . .
H23 H 0.4128 0.8962 0.1113 0.045 Uiso 1 1 calc R . .
C24 C 0.3766(7) 0.7641(18) -0.0347(15) 0.039(4) Uani 1 1 d . . .
H24 H 0.3631 0.8215 -0.1069 0.047 Uiso 1 1 calc R . .
N25 N 0.3719(4) 0.6222(15) -0.0312(11) 0.034(3) Uani 1 1 d . . .
C26 C 0.3449(5) 0.5368(17) -0.1420(14) 0.032(4) Uani 1 1 d . . .
H26A H 0.3470 0.4392 -0.1156 0.039 Uiso 1 1 calc R . .
H26B H 0.3632 0.5451 -0.1987 0.039 Uiso 1 1 calc R . .
C31 C 0.2880(6) 0.5752(17) -0.2134(15) 0.035(4) Uani 1 1 d . . .
C32 C 0.2544(8) 0.585(4) -0.157(2) 0.095(10) Uani 1 1 d . . .
H32 H 0.2670 0.5732 -0.0684 0.114 Uiso 1 1 calc R . .
C33 C 0.2026(8) 0.613(4) -0.225(3) 0.111(13) Uani 1 1 d . . .
H33 H 0.1794 0.6185 -0.1839 0.133 Uiso 1 1 calc R . .
C34 C 0.1836(7) 0.632(3) -0.3500(19) 0.064(6) Uani 1 1 d . . .
H34 H 0.1476 0.6523 -0.3966 0.077 Uiso 1 1 calc R . .
C35 C 0.2158(8) 0.622(3) -0.406(2) 0.086(9) Uani 1 1 d . . .
H35 H 0.2032 0.6347 -0.4944 0.103 Uiso 1 1 calc R . .
C36 C 0.2685(8) 0.594(3) -0.3363(18) 0.075(8) Uani 1 1 d . . .
H36 H 0.2913 0.5869 -0.3784 0.090 Uiso 1 1 calc R . .

loop_
_atom_site_aniso_label
_atom_site_aniso_U_11
_atom_site_aniso_U_22
_atom_site_aniso_U_33
_atom_site_aniso_U_23
_atom_site_aniso_U_13
_atom_site_aniso_U_12
Ag1 0.0333(5) 0.0340(6) 0.0242(5) 0.0013(6) 0.0029(4) 0.0044(6)
Cl1 0.061(2) 0.031(2) 0.035(2) -0.0003(18) 0.0043(18) -0.0029(19)
C1 0.028(7) 0.039(8) 0.022(7) -0.003(7) 0.005(6) -0.008(6)
C2 0.042(9) 0.031(8) 0.030(8) 0.001(7) 0.012(7) 0.001(7)
C3 0.032(8) 0.039(8) 0.029(8) 0.012(7) 0.009(6) 0.005(7)
C4 0.019(6) 0.039(8) 0.018(7) -0.010(6) 0.007(5) -0.013(6)
N5 0.015(5) 0.029(6) 0.019(6) 0.011(5) 0.007(4) 0.002(4)
C15 0.008(5) 0.042(8) 0.023(7) 0.016(7) 0.004(5) 0.001(5)
C21 0.017(6) 0.036(8) 0.027(7) -0.001(6) 0.011(6) 0.009(5)
N22 0.016(5) 0.039(7) 0.024(6) -0.005(6) 0.001(5) 0.005(4)
C23 0.038(8) 0.038(9) 0.031(8) 0.012(7) 0.009(7) 0.003(7)
C24 0.052(10) 0.040(10) 0.027(8) 0.025(7) 0.016(8) 0.014(8)
N25 0.027(6) 0.049(8) 0.022(6) 0.009(6) 0.005(5) 0.005(6)
C26 0.026(7) 0.039(9) 0.024(8) -0.008(7) 0.001(6) 0.008(6)
C31 0.032(8) 0.037(8) 0.030(8) 0.003(7) 0.007(7) -0.001(6)
C32 0.042(11) 0.20(3) 0.049(12) 0.039(17) 0.024(10) 0.015(15)
C33 0.036(11) 0.24(4) 0.074(17) 0.02(2) 0.038(11) -0.003(18)
C34 0.029(8) 0.096(17) 0.050(12) 0.017(13) -0.002(8) 0.004(11)
C35 0.037(10) 0.15(3) 0.047(12) 0.022(16) -0.003(9) 0.031(14)
C36 0.042(10) 0.14(2) 0.034(10) -0.002(13) 0.005(8) 0.030(13)

loop_
_atom_type_symbol
_atom_type_description
_atom_type_scat_dispersion_real
_atom_type_scat_dispersion_imag
_atom_type_scat_source
C C 0.0033 0.0016 'International Tables Vol C Tables 4.2.6.8 and 6.1.1.4'
H H 0.0000 0.0000 'International Tables Vol C Tables 4.2.6.8 and 6.1.1.4'
N N 0.0061 0.0033 'International Tables Vol C Tables 4.2.6.8 and 6.1.1.4'
Cl Cl 0.1484 0.1585 'International Tables Vol C Tables 4.2.6.8 and 6.1.1.4'
Ag Ag -0.8971 1.1015 'International Tables Vol C Tables 4.2.6.8 and 6.1.1.4'

loop_
_geom_angle_atom_site_label_1
_geom_angle_atom_site_label_2
_geom_angle_atom_site_label_3
_geom_angle
_geom_angle_site_symmetry_1
_geom_angle_site_symmetry_3
_geom_angle_publ_flag
C21 Ag1 Cl1 175.6(4) . . ?
C2 C1 C15 118.7(13) . . ?
C3 C2 C1 120.3(16) . . ?
C2 C3 C4 116.7(15) . . ?
N5 C4 C3 124.4(12) . . ?
N5 C4 N22 116.8(13) . . ?
C3 C4 N22 118.8(14) . . ?
C4 N5 C15 117.1(12) . . ?
N5 C15 C1 122.8(13) . . ?
N5 C15 C15 116.4(17) . 5_666 ?
C1 C15 C15 120.8(16) . 5_666 ?
N25 C21 N22 105.7(13) . . ?
N25 C21 Ag1 126.0(11) . . ?
N22 C21 Ag1 128.2(10) . . ?
C21 N22 C23 109.4(12) . . ?
C21 N22 C4 125.3(13) . . ?
C23 N22 C4 125.2(13) . . ?
C24 C23 N22 108.2(15) . . ?
C23 C24 N25 106.2(13) . . ?
C21 N25 C24 110.6(13) . . ?
C21 N25 C26 125.4(14) . . ?
C24 N25 C26 124.0(13) . . ?
N25 C26 C31 113.5(12) . . ?
C36 C31 C32 117.1(17) . . ?
C36 C31 C26 120.7(16) . . ?
C32 C31 C26 122.0(16) . . ?
C31 C32 C33 121(2) . . ?
C34 C33 C32 121(2) . . ?
C35 C34 C33 118.8(18) . . ?
C34 C35 C36 120(2) . . ?
C31 C36 C35 122(2) . . ?

loop_
_geom_bond_atom_site_label_1
_geom_bond_atom_site_label_2
_geom_bond_distance
_geom_bond_site_symmetry_2
_geom_bond_publ_flag
Ag1 C21 2.079(15) . ?
Ag1 Cl1 2.307(4) . ?
C1 C2 1.37(2) . ?
C1 C15 1.38(2) . ?
C2 C3 1.36(2) . ?
C3 C4 1.39(2) . ?
C4 N5 1.325(19) . ?
C4 N22 1.427(17) . ?
N5 C15 1.335(17) . ?
C15 C15 1.51(3) 5_666 ?
C21 N25 1.338(18) . ?
C21 N22 1.357(19) . ?
N22 C23 1.37(2) . ?
C23 C24 1.33(2) . ?
C24 N25 1.38(2) . ?
N25 C26 1.460(19) . ?
C26 C31 1.509(19) . ?
C31 C36 1.32(2) . ?
C31 C32 1.35(3) . ?
C32 C33 1.37(3) . ?
C33 C34 1.34(3) . ?
C34 C35 1.31(3) . ?
C35 C36 1.39(2) . ?
